data_7107605
loop_
_publ_author_name
'Xi Chen'
'Hong-Xi Li'
'Zhi-Yuan Zhang'
'Wei Zhao'
'Jian-Ping Lang'
'Brendan F. Abrahams'

_publ_section_title
;
 Activation and amplification of the third-order NLO and luminescent
 responses of a precursor cluster by a supramolecular approach
;
_journal_name_full Chem.Commun.
_journal_page_first 4480
_journal_paper_doi 10.1039/c2cc30581j
_journal_volume 48
_journal_year 2012
_chemical_formula_moiety '(C21 H28 B Cu4 N10 O S3 W), 2(C3 N O), C4 N'
_chemical_formula_sum 'C52 H56 B2 Cu8 N23 O4 S6 W2'
_chemical_formula_weight 2157.32
_chemical_name_systematic
;
?
;
_space_group_IT_number 15
_symmetry_cell_setting monoclinic
_symmetry_space_group_name_Hall '-C 2yc'
_symmetry_space_group_name_H-M 'C 1 2/c 1'
_atom_sites_solution_hydrogens geom
_atom_sites_solution_primary direct
_atom_sites_solution_secondary difmap
_audit_creation_method SHELXL-97
_cell_angle_alpha 90.00
_cell_angle_beta 117.36(3)
_cell_angle_gamma 90.00
_cell_formula_units_Z 4
_cell_length_a 26.200(5)
_cell_length_b 16.905(3)
_cell_length_c 19.395(4)
_cell_measurement_temperature 223(2)
_cell_volume 7629(3)
_computing_structure_refinement 'SHELXL-97 (Sheldrick, 1997)'
_computing_structure_solution 'SHELXS-97 (Sheldrick, 1990)'
_diffrn_ambient_temperature 223(2)
_diffrn_measured_fraction_theta_full 0.992
_diffrn_measured_fraction_theta_max 0.992
_diffrn_measurement_device_type w\
_diffrn_radiation_monochromator graphite
_diffrn_radiation_source 'fine-focus sealed tube'
_diffrn_radiation_type MoK\a
_diffrn_radiation_wavelength 0.71073
_diffrn_reflns_av_R_equivalents 0.0504
_diffrn_reflns_av_sigmaI/netI 0.0701
_diffrn_reflns_limit_h_max 34
_diffrn_reflns_limit_h_min -29
_diffrn_reflns_limit_k_max 18
_diffrn_reflns_limit_k_min -21
_diffrn_reflns_limit_l_max 25
_diffrn_reflns_limit_l_min -24
_diffrn_reflns_number 21730
_diffrn_reflns_theta_full 27.48
_diffrn_reflns_theta_max 27.48
_diffrn_reflns_theta_min 3.12
_exptl_absorpt_coefficient_mu 5.404
_exptl_absorpt_correction_T_max 0.141
_exptl_absorpt_correction_T_min 0.110
_exptl_absorpt_correction_type multi-scan
_exptl_crystal_colour black
_exptl_crystal_density_diffrn 1.878
_exptl_crystal_density_method 'not measured'
_exptl_crystal_description block
_exptl_crystal_F_000 4188.0
_exptl_crystal_size_max 0.15
_exptl_crystal_size_mid 0.10
_exptl_crystal_size_min 0.10
_refine_diff_density_max 1.710
_refine_diff_density_min -1.517
_refine_diff_density_rms 0.179
_refine_ls_extinction_method none
_refine_ls_goodness_of_fit_ref 1.198
_refine_ls_hydrogen_treatment constr
_refine_ls_matrix_type full
_refine_ls_number_parameters 400
_refine_ls_number_reflns 8679
_refine_ls_number_restraints 224
_refine_ls_restrained_S_all 1.198
_refine_ls_R_factor_all 0.0907
_refine_ls_R_factor_gt 0.0728
_refine_ls_shift/su_max 0.192
_refine_ls_shift/su_mean 0.006
_refine_ls_structure_factor_coef Fsqd
_refine_ls_weighting_details 'calc w=1/[\s^2^(Fo^2^)+(0.1000P)^2^+0.0000P] where P=(Fo^2^+2Fc^2^)/3'
_refine_ls_weighting_scheme calc
_refine_ls_wR_factor_gt 0.1928
_refine_ls_wR_factor_ref 0.2058
_reflns_number_gt 7169
_reflns_number_total 8747
_reflns_threshold_expression >2sigma(I)
_cod_data_source_file c2cc30581j.txt
_cod_data_source_block 1
_cod_original_sg_symbol_H-M 'C 2/c'
_cod_original_formula_sum 'C52 H56 B2 Cu8 N23 O4 S6 W2 '
_cod_database_code 7107605

loop_
_symmetry_equiv_pos_as_xyz
'x, y, z'
'-x, y, -z+1/2'
'x+1/2, y+1/2, z'
'-x+1/2, y+1/2, -z+1/2'
'-x, -y, -z'
'x, -y, z-1/2'
'-x+1/2, -y+1/2, -z'
'x+1/2, -y+1/2, z-1/2'

loop_
_atom_site_label
_atom_site_type_symbol
_atom_site_fract_x
_atom_site_fract_y
_atom_site_fract_z
_atom_site_U_iso_or_equiv
_atom_site_adp_type
_atom_site_occupancy
_atom_site_symmetry_multiplicity
_atom_site_calc_flag
_atom_site_refinement_flags
W1 W -0.477422(15) 0.76539(2) -0.46217(2) 0.03415(15) Uani 1 1 d .
Cu1 Cu -0.39971(6) 0.87077(8) -0.37380(8) 0.0533(4) Uani 1 1 d .
Cu2 Cu -0.42050(5) 0.82602(7) -0.53330(7) 0.0446(3) Uani 1 1 d .
Cu3 Cu -0.37064(5) 0.71188(8) -0.40394(8) 0.0475(3) Uani 1 1 d .
N1 N -0.6104(4) 0.7336(6) -0.5724(6) 0.0565(17) Uani 1 1 d U
N2 N -0.5671(4) 0.6300(5) -0.4715(5) 0.0480(15) Uani 1 1 d U
N3 N -0.5616(4) 0.7606(6) -0.5744(5) 0.0509(16) Uani 1 1 d U
N4 N -0.5419(4) 0.8068(5) -0.4215(5) 0.0478(14) Uani 1 1 d U
N5 N -0.5902(4) 0.7608(5) -0.4378(5) 0.0503(15) Uani 1 1 d U
N6 N -0.5087(4) 0.6437(5) -0.4457(5) 0.0445(14) Uani 1 1 d U
N8 N -0.2982(4) 0.6593(6) -0.3703(6) 0.060(2) Uani 1 1 d U
N9 N -0.3585(4) 0.8903(6) -0.6193(5) 0.0532(19) Uani 1 1 d U
N10 N -0.2274(7) 0.8729(12) -0.3662(12) 0.137(5) Uani 1 1 d U
N15 N -0.3602(4) 0.9484(6) -0.2947(6) 0.064(2) Uani 1 1 d U
B1 B -0.6103(6) 0.6969(8) -0.5007(8) 0.052(3) Uani 1 1 d .
C1 C -0.7145(5) 0.7135(10) -0.6647(9) 0.083(3) Uani 1 1 d U
H1A H -0.7157 0.6934 -0.6186 0.125 Uiso 1 1 calc R
H1B H -0.7265 0.6722 -0.7038 0.125 Uiso 1 1 calc R
H1C H -0.7402 0.7584 -0.6847 0.125 Uiso 1 1 calc R
C2 C -0.6349(5) 0.5222(8) -0.4834(8) 0.072(3) Uani 1 1 d U
H2A H -0.6629 0.5643 -0.5065 0.108 Uiso 1 1 calc R
H2B H -0.6373 0.5016 -0.4383 0.108 Uiso 1 1 calc R
H2C H -0.6429 0.4801 -0.5209 0.108 Uiso 1 1 calc R
C3 C -0.5014(5) 0.9364(7) -0.3458(7) 0.065(3) Uani 1 1 d U
H3A H -0.4713 0.9306 -0.3613 0.097 Uiso 1 1 calc R
H3B H -0.4844 0.9393 -0.2896 0.097 Uiso 1 1 calc R
H3C H -0.5229 0.9845 -0.3681 0.097 Uiso 1 1 calc R
C4 C -0.5388(5) 0.8186(8) -0.6777(7) 0.064(3) Uani 1 1 d U
H4A H -0.4998 0.8222 -0.6363 0.096 Uiso 1 1 calc R
H4B H -0.5527 0.8710 -0.6979 0.096 Uiso 1 1 calc R
H4C H -0.5396 0.7854 -0.7190 0.096 Uiso 1 1 calc R
C5 C -0.6711(6) 0.7554(8) -0.4032(8) 0.070(3) Uani 1 1 d U
H5A H -0.6812 0.7076 -0.4343 0.105 Uiso 1 1 calc R
H5B H -0.7022 0.7934 -0.4263 0.105 Uiso 1 1 calc R
H5C H -0.6646 0.7427 -0.3510 0.105 Uiso 1 1 calc R
C6 C -0.4828(4) 0.5742(6) -0.4162(6) 0.0461(16) Uani 1 1 d U
C7 C -0.6355(5) 0.7700(8) -0.6928(7) 0.0628(19) Uani 1 1 d U
H7A H -0.6575 0.7805 -0.7461 0.075 Uiso 1 1 calc R
C8 C -0.6182(5) 0.7896(8) -0.4001(7) 0.0567(16) Uani 1 1 d U
C9 C -0.4198(5) 0.5576(6) -0.3827(7) 0.057(2) Uani 1 1 d U
H9A H -0.3997 0.6058 -0.3829 0.085 Uiso 1 1 calc R
H9B H -0.4133 0.5176 -0.4137 0.085 Uiso 1 1 calc R
H9C H -0.4055 0.5388 -0.3298 0.085 Uiso 1 1 calc R
C10 C -0.5755(5) 0.5543(6) -0.4591(7) 0.0528(17) Uani 1 1 d U
C11 C -0.5904(5) 0.8559(8) -0.3614(7) 0.0598(17) Uani 1 1 d U
H11A H -0.6011 0.8893 -0.3316 0.072 Uiso 1 1 calc R
C12 C -0.5756(5) 0.7842(8) -0.6475(6) 0.0573(17) Uani 1 1 d U
C13 C -0.6555(5) 0.7383(8) -0.6448(8) 0.0636(19) Uani 1 1 d U
C14 C -0.5229(5) 0.5172(6) -0.4236(6) 0.0534(17) Uani 1 1 d U
H14A H -0.5157 0.4641 -0.4078 0.064 Uiso 1 1 calc R
C15 C -0.5422(5) 0.8647(7) -0.3748(7) 0.0540(16) Uani 1 1 d U
C18 C -0.3833(4) 0.8668(6) -0.5892(6) 0.0459(19) Uani 1 1 d U
C19 C -0.2752(8) 0.8775(14) -0.3641(14) 0.137(5) Uani 1 1 d U
H19A H -0.2738 0.9102 -0.3241 0.165 Uiso 1 1 calc R
C20 C -0.1763(9) 0.9109(16) -0.3168(14) 0.162(6) Uani 1 1 d U
H20A H -0.1814 0.9390 -0.2769 0.244 Uiso 1 1 calc R
H20B H -0.1660 0.9481 -0.3464 0.244 Uiso 1 1 calc R
H20C H -0.1460 0.8719 -0.2929 0.244 Uiso 1 1 calc R
C21 C -0.2289(9) 0.8286(15) -0.4295(15) 0.149(6) Uani 1 1 d U
H21A H -0.2665 0.8043 -0.4579 0.223 Uiso 1 1 calc R
H21B H -0.1997 0.7878 -0.4099 0.223 Uiso 1 1 calc R
H21C H -0.2218 0.8635 -0.4637 0.223 Uiso 1 1 calc R
C28 C -0.3413(5) 0.9942(7) -0.2469(7) 0.056(2) Uani 1 1 d U
C22 C -0.2570(4) 0.6286(7) -0.3561(6) 0.050(2) Uani 1 1 d U
O1 O -0.3216(3) 0.8486(5) -0.4028(5) 0.065(2) Uani 1 1 d .
Cu4 Cu -0.31406(6) 0.92604(8) -0.67055(8) 0.0521(3) Uani 1 1 d .
S7 S -0.43603(11) 0.69829(14) -0.52699(14) 0.0403(5) Uani 1 1 d .
S9 S -0.41194(12) 0.75396(15) -0.33298(15) 0.0436(6) Uani 1 1 d .
S10 S -0.47148(12) 0.89658(14) -0.49122(15) 0.0453(6) Uani 1 1 d .
N14 N -0.5000 0.679(2) -0.2500 0.172(8) Uiso 1 2 d SU
C25 C -0.3533(11) 1.0602(15) -0.4406(14) 0.142(7) Uiso 1 1 d U
N13 N -0.2994(12) 1.0700(15) -0.4336(16) 0.187(6) Uiso 1 1 d U
C29 C -0.5324(12) 0.6222(19) -0.2673(18) 0.180(8) Uiso 1 1 d U
C26 C -0.5785(15) 0.567(2) -0.2894(18) 0.195(9) Uiso 1 1 d U
C24 C -0.2714(14) 1.0598(19) -0.4751(19) 0.196(9) Uiso 1 1 d U
O2 O -0.184(4) 1.050(6) -0.316(5) 0.81(7) Uiso 1 1 d .
C23 C -0.2453(16) 1.086(2) -0.347(2) 0.202(7) Uiso 1 1 d U

loop_
_atom_site_aniso_label
_atom_site_aniso_U_11
_atom_site_aniso_U_22
_atom_site_aniso_U_33
_atom_site_aniso_U_23
_atom_site_aniso_U_13
_atom_site_aniso_U_12
W1 0.0338(2) 0.0356(2) 0.0354(2) -0.00133(13) 0.01789(18) -0.00271(15)
Cu1 0.0634(9) 0.0459(7) 0.0482(8) -0.0113(5) 0.0235(7) -0.0159(6)
Cu2 0.0487(7) 0.0437(7) 0.0505(7) 0.0014(5) 0.0306(6) -0.0039(6)
Cu3 0.0374(7) 0.0531(7) 0.0498(8) 0.0015(6) 0.0181(6) 0.0048(6)
N1 0.037(3) 0.085(4) 0.046(3) 0.000(3) 0.018(3) -0.003(3)
N2 0.050(3) 0.049(3) 0.055(3) -0.008(3) 0.033(3) -0.013(3)
N3 0.037(3) 0.077(4) 0.040(3) 0.002(3) 0.019(3) 0.000(3)
N4 0.044(3) 0.059(3) 0.049(3) -0.008(3) 0.029(3) -0.002(3)
N5 0.043(3) 0.066(4) 0.051(3) -0.003(3) 0.030(3) -0.002(3)
N6 0.048(3) 0.043(3) 0.049(3) -0.005(3) 0.028(3) -0.010(2)
N8 0.041(4) 0.069(5) 0.056(5) 0.009(4) 0.012(4) 0.007(4)
N9 0.045(4) 0.065(5) 0.053(4) 0.010(4) 0.026(3) 0.001(4)
N10 0.081(6) 0.161(11) 0.173(12) 0.058(9) 0.062(8) -0.009(7)
N15 0.065(5) 0.066(5) 0.061(5) -0.017(4) 0.030(4) -0.025(4)
B1 0.049(7) 0.058(7) 0.053(7) -0.003(6) 0.026(6) -0.005(6)
C1 0.042(4) 0.120(8) 0.075(7) -0.006(6) 0.016(4) -0.019(6)
C2 0.062(4) 0.073(6) 0.092(7) -0.015(6) 0.044(5) -0.030(5)
C3 0.072(6) 0.064(5) 0.062(6) -0.018(4) 0.033(5) -0.009(4)
C4 0.053(5) 0.089(7) 0.045(5) 0.024(5) 0.018(4) 0.001(5)
C5 0.057(5) 0.102(7) 0.071(6) -0.018(5) 0.046(5) -0.010(5)
C6 0.054(3) 0.040(3) 0.052(3) -0.007(3) 0.032(3) -0.010(3)
C7 0.044(3) 0.089(5) 0.045(3) 0.004(3) 0.012(3) -0.002(4)
C8 0.049(3) 0.077(4) 0.058(4) -0.007(3) 0.035(3) 0.000(3)
C9 0.056(4) 0.047(5) 0.063(6) 0.004(4) 0.023(5) -0.001(4)
C10 0.058(3) 0.052(3) 0.060(4) -0.010(3) 0.037(3) -0.017(3)
C11 0.052(4) 0.077(4) 0.060(4) -0.011(3) 0.034(3) 0.004(3)
C12 0.043(3) 0.083(4) 0.041(3) 0.005(3) 0.015(3) 0.001(3)
C13 0.041(3) 0.091(4) 0.050(4) 0.000(3) 0.013(3) -0.009(3)
C14 0.062(3) 0.045(3) 0.059(4) -0.008(3) 0.033(3) -0.015(3)
C15 0.051(3) 0.065(4) 0.055(4) -0.010(3) 0.032(3) 0.001(3)
C18 0.039(4) 0.057(5) 0.048(5) 0.005(4) 0.026(3) -0.002(4)
C19 0.084(7) 0.159(12) 0.173(12) 0.062(9) 0.062(9) -0.007(8)
C20 0.088(8) 0.179(13) 0.196(14) 0.053(11) 0.045(10) -0.019(9)
C21 0.102(9) 0.168(14) 0.177(14) 0.056(10) 0.065(9) 0.006(9)
C28 0.056(5) 0.063(5) 0.060(5) -0.019(4) 0.036(4) -0.023(4)
C22 0.031(4) 0.063(5) 0.050(5) 0.015(4) 0.013(4) 0.006(4)
O1 0.048(5) 0.079(6) 0.070(6) -0.007(4) 0.030(4) -0.007(4)
Cu4 0.0450(7) 0.0607(8) 0.0538(8) 0.0187(6) 0.0256(6) 0.0080(6)
S7 0.0435(13) 0.0400(12) 0.0433(13) -0.0043(9) 0.0249(11) -0.0017(11)
S9 0.0450(14) 0.0491(13) 0.0354(13) -0.0007(10) 0.0174(11) -0.0045(11)
S10 0.0532(15) 0.0371(12) 0.0524(15) 0.0021(10) 0.0301(13) 0.0018(11)

loop_
_atom_type_symbol
_atom_type_description
_atom_type_scat_dispersion_real
_atom_type_scat_dispersion_imag
_atom_type_scat_source
C C 0.0033 0.0016 'International Tables Vol C Tables 4.2.6.8 and 6.1.1.4'
H H 0.0000 0.0000 'International Tables Vol C Tables 4.2.6.8 and 6.1.1.4'
B B 0.0013 0.0007 'International Tables Vol C Tables 4.2.6.8 and 6.1.1.4'
N N 0.0061 0.0033 'International Tables Vol C Tables 4.2.6.8 and 6.1.1.4'
O O 0.0106 0.0060 'International Tables Vol C Tables 4.2.6.8 and 6.1.1.4'
S S 0.1246 0.1234 'International Tables Vol C Tables 4.2.6.8 and 6.1.1.4'
Cl Cl 0.1484 0.1585 'International Tables Vol C Tables 4.2.6.8 and 6.1.1.4'
Cu Cu 0.3201 1.2651 'International Tables Vol C Tables 4.2.6.8 and 6.1.1.4'
Br Br -0.2901 2.4595 'International Tables Vol C Tables 4.2.6.8 and 6.1.1.4'
Ag Ag -0.8971 1.1015 'International Tables Vol C Tables 4.2.6.8 and 6.1.1.4'
W W -0.8490 6.8722 'International Tables Vol C Tables 4.2.6.8 and 6.1.1.4'

loop_
_geom_angle_atom_site_label_1
_geom_angle_atom_site_label_2
_geom_angle_atom_site_label_3
_geom_angle
_geom_angle_site_symmetry_1
_geom_angle_site_symmetry_3
N3 W1 N4 78.2(3) . .
N3 W1 N6 81.4(3) . .
N4 W1 N6 81.8(3) . .
N3 W1 S7 87.3(2) . .
N4 W1 S7 162.0(2) . .
N6 W1 S7 85.6(2) . .
N3 W1 S9 161.0(2) . .
N4 W1 S9 87.1(2) . .
N6 W1 S9 84.7(2) . .
S7 W1 S9 104.51(9) . .
N3 W1 S10 86.9(2) . .
N4 W1 S10 86.2(2) . .
N6 W1 S10 164.6(2) . .
S7 W1 S10 103.79(9) . .
S9 W1 S10 104.22(9) . .
N3 W1 Cu3 139.8(2) . .
N4 W1 Cu3 139.7(2) . .
N6 W1 Cu3 90.6(2) . .
S7 W1 Cu3 52.71(7) . .
S9 W1 Cu3 52.77(8) . .
S10 W1 Cu3 104.80(7) . .
N3 W1 Cu1 139.3(2) . .
N4 W1 Cu1 92.3(2) . .
N6 W1 Cu1 136.9(2) . .
S7 W1 Cu1 105.62(7) . .
S9 W1 Cu1 52.21(7) . .
S10 W1 Cu1 52.84(8) . .
Cu3 W1 Cu1 66.89(5) . .
N3 W1 Cu2 92.6(2) . .
N4 W1 Cu2 138.0(2) . .
N6 W1 Cu2 137.8(2) . .
S7 W1 Cu2 52.34(7) . .
S9 W1 Cu2 106.37(8) . .
S10 W1 Cu2 52.18(7) . .
Cu3 W1 Cu2 67.57(4) . .
Cu1 W1 Cu2 68.27(4) . .
N15 Cu1 S9 116.0(3) . .
N15 Cu1 S10 125.0(3) . .
S9 Cu1 S10 110.38(11) . .
N15 Cu1 O1 95.2(4) . .
S9 Cu1 O1 103.0(2) . .
S10 Cu1 O1 101.7(2) . .
N15 Cu1 W1 161.1(3) . .
S9 Cu1 W1 55.67(8) . .
S10 Cu1 W1 55.64(7) . .
O1 Cu1 W1 103.2(2) . .
N15 Cu1 Cu3 133.9(3) . .
S9 Cu1 Cu3 48.94(8) . .
S10 Cu1 Cu3 98.65(8) . .
O1 Cu1 Cu3 58.6(2) . .
W1 Cu1 Cu3 56.45(4) . .
N15 Cu1 Cu2 141.0(3) . .
S9 Cu1 Cu2 99.09(8) . .
S10 Cu1 Cu2 47.47(7) . .
O1 Cu1 Cu2 58.9(2) . .
W1 Cu1 Cu2 55.92(4) . .
Cu3 Cu1 Cu2 59.97(4) . .
C18 Cu2 S10 125.1(3) . .
C18 Cu2 S7 123.0(3) . .
S10 Cu2 S7 110.43(10) . .
C18 Cu2 W1 176.8(3) . .
S10 Cu2 W1 55.78(7) . .
S7 Cu2 W1 55.49(6) . .
C18 Cu2 Cu3 125.6(3) . .
S10 Cu2 Cu3 98.37(8) . .
S7 Cu2 Cu3 48.35(7) . .
W1 Cu2 Cu3 56.05(4) . .
C18 Cu2 Cu1 127.3(3) . .
S10 Cu2 Cu1 48.13(8) . .
S7 Cu2 Cu1 98.10(8) . .
W1 Cu2 Cu1 55.81(4) . .
Cu3 Cu2 Cu1 59.03(5) . .
N8 Cu3 S7 118.2(3) . .
N8 Cu3 S9 128.7(3) . .
S7 Cu3 S9 110.12(10) . .
N8 Cu3 W1 171.6(3) . .
S7 Cu3 W1 55.58(7) . .
S9 Cu3 W1 55.62(8) . .
N8 Cu3 Cu1 131.7(3) . .
S7 Cu3 Cu1 99.60(8) . .
S9 Cu3 Cu1 48.42(8) . .
W1 Cu3 Cu1 56.65(4) . .
N8 Cu3 Cu2 125.0(3) . .
S7 Cu3 Cu2 48.10(7) . .
S9 Cu3 Cu2 99.55(8) . .
W1 Cu3 Cu2 56.37(4) . .
Cu1 Cu3 Cu2 61.00(5) . .
C13 N1 N3 109.1(10) . .
C13 N1 B1 127.2(10) . .
N3 N1 B1 123.4(9) . .
C10 N2 N6 109.7(9) . .
C10 N2 B1 128.7(9) . .
N6 N2 B1 121.2(8) . .
C12 N3 N1 108.7(9) . .
C12 N3 W1 132.0(7) . .
N1 N3 W1 119.3(7) . .
C15 N4 N5 106.0(8) . .
C15 N4 W1 134.1(7) . .
N5 N4 W1 119.4(6) . .
C8 N5 N4 109.9(9) . .
C8 N5 B1 128.0(10) . .
N4 N5 B1 121.3(8) . .
C6 N6 N2 105.3(8) . .
C6 N6 W1 134.4(7) . .
N2 N6 W1 120.3(6) . .
C22 N8 Cu3 175.1(10) . .
C18 N9 Cu4 177.3(9) . .
C19 N10 C20 127(3) . .
C19 N10 C21 115(2) . .
C20 N10 C21 118(2) . .
C28 N15 Cu1 173.6(10) . .
N2 B1 N1 109.4(9) . .
N2 B1 N5 107.8(10) . .
N1 B1 N5 107.2(10) . .
N6 C6 C14 110.7(9) . .
N6 C6 C9 126.0(9) . .
C14 C6 C9 123.2(10) . .
C13 C7 C12 107.7(11) . .
N5 C8 C11 108.1(10) . .
N5 C8 C5 125.0(11) . .
C11 C8 C5 126.9(10) . .
N2 C10 C14 108.5(9) . .
N2 C10 C2 121.3(11) . .
C14 C10 C2 130.3(11) . .
C8 C11 C15 106.5(10) . .
N3 C12 C7 106.8(10) . .
N3 C12 C4 128.9(10) . .
C7 C12 C4 124.4(10) . .
N1 C13 C7 107.7(11) . .
N1 C13 C1 124.2(12) . .
C7 C13 C1 128.1(12) . .
C10 C14 C6 105.8(10) . .
N4 C15 C11 109.4(10) . .
N4 C15 C3 127.2(10) . .
C11 C15 C3 123.1(10) . .
N9 C18 Cu2 176.5(10) . .
O1 C19 N10 133(3) . .
N15 C28 Cu4 176.5(12) . 6_576
N8 C22 Cu4 178.4(10) . 7_464
C19 O1 Cu1 121.4(14) . .
C28 Cu4 C22 121.7(4) 6_575 7_464
C28 Cu4 N9 121.7(4) 6_575 .
C22 Cu4 N9 116.5(4) 7_464 .
Cu2 S7 Cu3 83.55(9) . .
Cu2 S7 W1 72.17(8) . .
Cu3 S7 W1 71.71(8) . .
Cu1 S9 Cu3 82.64(10) . .
Cu1 S9 W1 72.12(8) . .
Cu3 S9 W1 71.61(8) . .
Cu2 S10 Cu1 84.40(10) . .
Cu2 S10 W1 72.04(8) . .
Cu1 S10 W1 71.52(8) . .
C29 N14 C29 76(4) . 2_454
C24 N13 C25 139(3) . .
C24 N13 C23 101(3) . .
C25 N13 C23 119(3) . .
N14 C29 C26 169(3) . .
N14 C29 C29 51.8(18) . 2_454
C26 C29 C29 138.9(18) . 2_454
O2 C23 N13 125(4) . .

loop_
_geom_bond_atom_site_label_1
_geom_bond_atom_site_label_2
_geom_bond_distance
_geom_bond_site_symmetry_2
W1 N3 2.280(9) .
W1 N4 2.280(8) .
W1 N6 2.290(8) .
W1 S7 2.301(2) .
W1 S9 2.304(3) .
W1 S10 2.311(2) .
W1 Cu3 2.6489(15) .
W1 Cu1 2.6550(15) .
W1 Cu2 2.6587(13) .
Cu1 N15 1.920(9) .
Cu1 S9 2.205(3) .
Cu1 S10 2.231(3) .
Cu1 O1 2.388(8) .
Cu1 Cu3 2.923(2) .
Cu1 Cu2 2.9817(19) .
Cu2 C18 1.891(9) .
Cu2 S10 2.208(3) .
Cu2 S7 2.211(3) .
Cu2 Cu3 2.9516(19) .
Cu3 N8 1.918(9) .
Cu3 S7 2.219(3) .
Cu3 S9 2.223(3) .
N1 C13 1.359(15) .
N1 N3 1.376(13) .
N1 B1 1.521(16) .
N2 C10 1.338(13) .
N2 N6 1.394(11) .
N2 B1 1.514(16) .
N3 C12 1.352(14) .
N4 C15 1.336(13) .
N4 N5 1.392(12) .
N5 C8 1.342(13) .
N5 B1 1.530(16) .
N6 C6 1.346(13) .
N8 C22 1.113(13) .
N9 C18 1.127(12) .
N9 Cu4 1.941(9) .
N10 C19 1.27(2) .
N10 C20 1.39(3) .
N10 C21 1.42(3) .
N15 C28 1.132(13) .
C1 C13 1.474(17) .
C2 C10 1.506(14) .
C3 C15 1.541(16) .
C4 C12 1.459(15) .
C5 C8 1.476(16) .
C6 C14 1.382(14) .
C6 C9 1.498(14) .
C7 C13 1.369(18) .
C7 C12 1.423(16) .
C8 C11 1.361(17) .
C10 C14 1.376(16) .
C11 C15 1.408(15) .
C19 O1 1.20(2) .
C28 Cu4 1.884(11) 6_576
C22 Cu4 1.924(10) 7_464
Cu4 C28 1.884(11) 6_575
Cu4 C22 1.924(10) 7_464
N14 C29 1.23(3) .
N14 C29 1.23(3) 2_454
C25 N13 1.37(3) .
N13 C24 1.33(4) .
N13 C23 1.65(4) .
C29 C26 1.43(4) .
C29 C29 1.51(6) 2_454
O2 C23 1.56(9) .
